data_4508233
loop_
_publ_author_name
'Gautier, Romain'
'Poeppelmeier, Kenneth R.'

_publ_section_title
;
 Alignment of Acentric Units in Infinite Chains: A &#x201C;Lock and
 Key&#x201D; Model
;
_journal_issue 9
_journal_name_full 'Crystal Growth &amp; Design'
_journal_page_first 4084
_journal_paper_doi 10.1021/cg400908f
_journal_volume 13
_journal_year 2013
_chemical_compound_source 'synthesis as described'
_chemical_formula_moiety 'C10 H12 F4 N2 O4 W Zn '
_chemical_formula_sum 'C10 H12 F4 N2 O4 W Zn'
_chemical_formula_weight 549.44
_space_group_IT_number 62
_symmetry_cell_setting orthorhombic
_symmetry_Int_Tables_number 62
_symmetry_space_group_name_Hall '-P 2ac 2n'
_symmetry_space_group_name_H-M 'P n m a'
_atom_sites_solution_hydrogens geom
_atom_sites_solution_primary direct
_atom_sites_solution_secondary difmap
_audit_conform_dict_location ftp://ftp.iucr.org/pub/cif_core.dic
_audit_conform_dict_name cif_core.dic
_audit_conform_dict_version 2.4
_audit_creation_date 2012-02-14T20:44:11-00:00
_audit_creation_method 'WinGX routine CIF_UPDATE'
_cell_angle_alpha 90
_cell_angle_beta 90
_cell_angle_gamma 90
_cell_formula_units_Z 4
_cell_length_a 7.6230(4)
_cell_length_b 14.4632(7)
_cell_length_c 12.6904(6)
_cell_measurement_reflns_used 9908
_cell_measurement_temperature 100(2)
_cell_measurement_theta_max 45.2417
_cell_measurement_theta_min 3.0207
_cell_measurement_wavelength 0.71073
_cell_volume 1399.15(12)
_computing_cell_refinement 'SAINT V7.68A integration software'
_computing_data_collection 'Bruker APEX2 software'
_computing_data_reduction 'SORTAV (Blessing, 1995)'
_computing_molecular_graphics 'Ortep-3 for Windows (Farrugia, 1997)'
_computing_publication_material 'WinGX publication routines (Farrugia, 1999)'
_computing_structure_refinement 'SHELXL-97 (Sheldrick, 1997)'
_diffrn_ambient_temperature 100(2)
_diffrn_detector 'APEX-II CCD'
_diffrn_measured_fraction_theta_full 0.998
_diffrn_measured_fraction_theta_max 0.973
_diffrn_measurement_device '\k-geometry diffractometer'
_diffrn_measurement_device_type 'Bruker APEX-II'
_diffrn_measurement_method '\f or \w oscillation scans'
_diffrn_orient_matrix_type 'x-axis to radiation source'
_diffrn_orient_matrix_UB_11 0.43361E-1
_diffrn_orient_matrix_UB_12 -0.07213
_diffrn_orient_matrix_UB_13 -0.158967E-1
_diffrn_orient_matrix_UB_21 -0.475251E-2
_diffrn_orient_matrix_UB_22 0.182125E-1
_diffrn_orient_matrix_UB_23 -0.672225E-1
_diffrn_orient_matrix_UB_31 0.123717
_diffrn_orient_matrix_UB_32 0.259802E-1
_diffrn_orient_matrix_UB_33 0.298925E-2
_diffrn_radiation_monochromator graphite
_diffrn_radiation_probe x-ray
_diffrn_radiation_type MoK\a
_diffrn_radiation_wavelength 0.71069
_diffrn_reflns_av_R_equivalents 0.0321
_diffrn_reflns_av_unetI/netI 0.0273
_diffrn_reflns_limit_h_max 15
_diffrn_reflns_limit_h_min -12
_diffrn_reflns_limit_k_max 28
_diffrn_reflns_limit_k_min -28
_diffrn_reflns_limit_l_max 25
_diffrn_reflns_limit_l_min -21
_diffrn_reflns_number 23058
_diffrn_reflns_theta_full 25
_diffrn_reflns_theta_max 45.27
_diffrn_reflns_theta_min 2.13
_diffrn_source 'sealed x-ray tube'
_exptl_absorpt_coefficient_mu 9.994
_exptl_absorpt_correction_T_max 0.749
_exptl_absorpt_correction_T_min 0.454
_exptl_absorpt_correction_type multi-scan
_exptl_absorpt_process_details
;
SADABS-2008/1 - Bruker AXS area detector scaling and absorption correction
;
_exptl_crystal_colour colourless
_exptl_crystal_density_diffrn 2.608
_exptl_crystal_density_method 'not measured'
_exptl_crystal_description block
_exptl_crystal_F_000 1032
_exptl_crystal_size_max 0.655
_exptl_crystal_size_mid 0.128
_exptl_crystal_size_min 0.112
_refine_diff_density_max 11.027
_refine_diff_density_min -5.428
_refine_diff_density_rms 0.249
_refine_ls_extinction_method none
_refine_ls_goodness_of_fit_ref 1.037
_refine_ls_hydrogen_treatment refall
_refine_ls_matrix_type full
_refine_ls_number_parameters 130
_refine_ls_number_reflns 5847
_refine_ls_number_restraints 0
_refine_ls_restrained_S_all 1.037
_refine_ls_R_factor_all 0.0346
_refine_ls_R_factor_gt 0.0293
_refine_ls_shift/su_max 0.001
_refine_ls_shift/su_mean 0
_refine_ls_structure_factor_coef Fsqd
_refine_ls_weighting_details 'calc w=1/[\s^2^(Fo^2^)+(0.0346P)^2^+4.2900P] where P=(Fo^2^+2Fc^2^)/3'
_refine_ls_weighting_scheme calc
_refine_ls_wR_factor_gt 0.0747
_refine_ls_wR_factor_ref 0.0774
_reflns_number_gt 5159
_reflns_number_total 5847
_reflns_threshold_expression >2sigma(I)
_cod_data_source_file cg400908f_si_006.cif
_cod_data_source_block rg24b_0m
_cod_original_sg_symbol_Hall '-P 2ac 2n '
_cod_database_code 4508233

loop_
_symmetry_equiv_pos_as_xyz
'x, y, z'
'-x+1/2, -y, z+1/2'
'x+1/2, -y+1/2, -z+1/2'
'-x, y+1/2, -z'
'-x, -y, -z'
'x-1/2, y, -z-1/2'
'-x-1/2, y-1/2, z-1/2'
'x, -y-1/2, z'

loop_
_atom_site_label
_atom_site_type_symbol
_atom_site_fract_x
_atom_site_fract_y
_atom_site_fract_z
_atom_site_U_iso_or_equiv
_atom_site_adp_type
_atom_site_occupancy
_atom_site_symmetry_multiplicity
_atom_site_calc_flag
_atom_site_refinement_flags
W1 W 0.714450(13) -0.75 0.049909(7) 0.01167(3) Uani 1 2 d S
Zn1 Zn 0.18431(4) -0.75 0.04414(2) 0.00938(4) Uani 1 2 d S
F4 F 0.4570(2) -0.75 0.00595(13) 0.0131(3) Uani 1 2 d S
O3 O 0.9249(3) -0.75 0.10780(16) 0.0167(3) Uani 0.67 2 d SP
F3 F 0.9249(3) -0.75 0.10780(16) 0.0167(3) Uani 0.33 2 d SP
O1 O 0.7422(3) -0.6542(2) -0.03790(15) 0.0314(5) Uani 0.67 1 d P
F1 F 0.7422(3) -0.6542(2) -0.03790(15) 0.0314(5) Uani 0.33 1 d P
OW1 O 0.2586(2) -0.85345(11) 0.14912(12) 0.0142(2) Uani 1 1 d .
F2 F 0.61561(17) -0.83890(9) 0.15768(11) 0.0159(2) Uani 1 1 d .
C3 C 0.0317(3) -0.94912(15) -0.25001(15) 0.0165(3) Uani 1 1 d .
C4 C 0.0880(3) -0.99015(14) -0.15714(16) 0.0163(3) Uani 1 1 d .
C1 C 0.0780(2) -0.80126(12) -0.16979(12) 0.0103(2) Uani 1 1 d .
C5 C 0.1382(3) -0.93395(13) -0.07380(14) 0.0136(2) Uani 1 1 d .
C2 C 0.0270(3) -0.85349(14) -0.25684(13) 0.0138(3) Uani 1 1 d .
N1 N 0.1324(2) -0.84162(11) -0.07974(11) 0.0113(2) Uani 1 1 d .
H2 H -0.010(7) -0.826(3) -0.321(4) 0.036(12) Uiso 1 1 d .
H5 H 0.179(5) -0.957(3) -0.014(3) 0.016(8) Uiso 1 1 d .
H4 H 0.096(5) -1.056(3) -0.151(3) 0.023(9) Uiso 1 1 d .
H3 H -0.002(6) -0.986(3) -0.305(3) 0.028(10) Uiso 1 1 d .
HW1 H 0.369(5) -0.847(3) 0.159(3) 0.012(8) Uiso 1 1 d .
HW2 H 0.215(6) -0.851(4) 0.210(4) 0.032(12) Uiso 1 1 d .

loop_
_atom_site_aniso_label
_atom_site_aniso_U_11
_atom_site_aniso_U_22
_atom_site_aniso_U_33
_atom_site_aniso_U_23
_atom_site_aniso_U_13
_atom_site_aniso_U_12
W1 0.00908(4) 0.01822(5) 0.00771(4) 0 0.00075(2) 0
Zn1 0.00894(9) 0.01160(10) 0.00762(9) 0 -0.00022(7) 0
F4 0.0091(5) 0.0203(7) 0.0098(5) 0 -0.0006(4) 0
O3 0.0090(6) 0.0284(10) 0.0126(6) 0 -0.0004(5) 0
F3 0.0090(6) 0.0284(10) 0.0126(6) 0 -0.0004(5) 0
O1 0.0204(7) 0.0516(14) 0.0221(7) 0.0228(8) -0.0062(6) -0.0147(8)
F1 0.0204(7) 0.0516(14) 0.0221(7) 0.0228(8) -0.0062(6) -0.0147(8)
OW1 0.0129(4) 0.0177(5) 0.0119(4) 0.0034(4) -0.0006(4) -0.0008(4)
F2 0.0147(4) 0.0164(5) 0.0167(5) 0.0048(4) -0.0031(4) -0.0022(4)
C3 0.0187(7) 0.0155(7) 0.0153(7) -0.0049(5) -0.0014(6) 0.0006(6)
C4 0.0196(7) 0.0126(6) 0.0167(7) -0.0032(5) 0.0003(6) 0.0005(6)
C1 0.0107(5) 0.0121(6) 0.0083(4) -0.0004(4) 0.0008(4) -0.0003(5)
C5 0.0161(6) 0.0119(6) 0.0127(5) 0.0001(5) 0.0007(5) 0.0010(5)
C2 0.0156(6) 0.0153(6) 0.0103(5) -0.0023(5) -0.0014(5) 0.0006(5)
N1 0.0129(5) 0.0115(5) 0.0094(4) 0.0002(4) 0.0004(4) -0.0002(4)

loop_
_atom_type_symbol
_atom_type_description
_atom_type_scat_dispersion_real
_atom_type_scat_dispersion_imag
_atom_type_scat_source
C C 0.0033 0.0016 'International Tables Vol C Tables 4.2.6.8 and 6.1.1.4'
N N 0.0061 0.0033 'International Tables Vol C Tables 4.2.6.8 and 6.1.1.4'
O O 0.0106 0.006 'International Tables Vol C Tables 4.2.6.8 and 6.1.1.4'
F F 0.0171 0.0103 'International Tables Vol C Tables 4.2.6.8 and 6.1.1.4'
Zn Zn 0.2839 1.4301 'International Tables Vol C Tables 4.2.6.8 and 6.1.1.4'
W W -0.849 6.8722 'International Tables Vol C Tables 4.2.6.8 and 6.1.1.4'
H H 0 0 'International Tables Vol C Tables 4.2.6.8 and 6.1.1.4'

loop_
_geom_angle_atom_site_label_1
_geom_angle_atom_site_label_2
_geom_angle_atom_site_label_3
_geom_angle
_geom_angle_site_symmetry_1
_geom_angle_site_symmetry_3
O3 W1 F1 98.74(7) . 8_545
O3 W1 O1 98.74(7) . 8_545
F1 W1 O1 0.00(16) 8_545 8_545
O3 W1 O1 98.74(7) . .
F1 W1 O1 101.38(18) 8_545 .
O1 W1 O1 101.38(18) 8_545 .
O3 W1 F2 93.27(6) . 8_545
F1 W1 F2 163.06(9) 8_545 8_545
O1 W1 F2 163.06(9) 8_545 8_545
O1 W1 F2 88.45(10) . 8_545
O3 W1 F2 93.27(6) . .
F1 W1 F2 88.45(10) 8_545 .
O1 W1 F2 88.45(10) 8_545 .
O1 W1 F2 163.06(9) . .
F2 W1 F2 78.94(8) 8_545 .
O3 W1 F4 171.25(8) . .
F1 W1 F4 86.75(7) 8_545 .
O1 W1 F4 86.75(7) 8_545 .
O1 W1 F4 86.75(7) . .
F2 W1 F4 80.01(5) 8_545 .
F2 W1 F4 80.01(5) . .
OW1 Zn1 OW1 91.90(9) 8_545 .
OW1 Zn1 N1 170.65(6) 8_545 .
OW1 Zn1 N1 94.42(6) . .
OW1 Zn1 N1 94.42(6) 8_545 8_545
OW1 Zn1 N1 170.65(6) . 8_545
N1 Zn1 N1 78.52(8) . 8_545
OW1 Zn1 F4 83.14(5) 8_545 .
OW1 Zn1 F4 83.14(5) . .
N1 Zn1 F4 90.77(6) . .
N1 Zn1 F4 90.77(6) 8_545 .
OW1 Zn1 O3 90.56(6) 8_545 1_455
OW1 Zn1 O3 90.56(6) . 1_455
N1 Zn1 O3 96.26(6) . 1_455
N1 Zn1 O3 96.26(6) 8_545 1_455
F4 Zn1 O3 170.91(7) . 1_455
OW1 Zn1 F3 90.56(6) 8_545 1_455
OW1 Zn1 F3 90.56(6) . 1_455
N1 Zn1 F3 96.26(6) . 1_455
N1 Zn1 F3 96.26(6) 8_545 1_455
F4 Zn1 F3 170.91(7) . 1_455
O3 Zn1 F3 0.00(10) 1_455 1_455
W1 F4 Zn1 151.01(9) . .
W1 O3 Zn1 133.17(11) . 1_655
Zn1 OW1 HW1 107(2) . .
Zn1 OW1 HW2 116(4) . .
HW1 OW1 HW2 105(4) . .
C2 C3 C4 119.20(17) . .
C2 C3 H3 122(3) . .
C4 C3 H3 119(3) . .
C5 C4 C3 118.82(18) . .
C5 C4 H4 120(3) . .
C3 C4 H4 121(3) . .
N1 C1 C2 121.53(17) . .
N1 C1 C1 115.64(10) . 8_545
C2 C1 C1 122.82(11) . 8_545
N1 C5 C4 122.18(18) . .
N1 C5 H5 116(3) . .
C4 C5 H5 122(3) . .
C3 C2 C1 118.94(17) . .
C3 C2 H2 119(3) . .
C1 C2 H2 122(3) . .
C5 N1 C1 119.32(16) . .
C5 N1 Zn1 125.66(12) . .
C1 N1 Zn1 114.87(12) . .

loop_
_geom_bond_atom_site_label_1
_geom_bond_atom_site_label_2
_geom_bond_distance
_geom_bond_site_symmetry_2
W1 O3 1.7643(19) .
W1 F1 1.790(2) 8_545
W1 O1 1.790(2) 8_545
W1 O1 1.790(2) .
W1 F2 2.0227(13) 8_545
W1 F2 2.0227(13) .
W1 F4 2.0406(16) .
Zn1 OW1 2.0817(15) 8_545
Zn1 OW1 2.0817(15) .
Zn1 N1 2.0938(15) .
Zn1 N1 2.0938(15) 8_545
Zn1 F4 2.1341(17) .
Zn1 O3 2.136(2) 1_455
Zn1 F3 2.136(2) 1_455
O3 Zn1 2.136(2) 1_655
OW1 HW1 0.85(4) .
OW1 HW2 0.84(5) .
C3 C2 1.386(3) .
C3 C4 1.388(3) .
C3 H3 0.91(4) .
C4 C5 1.388(3) .
C4 H4 0.95(4) .
C1 N1 1.349(2) .
C1 C2 1.394(2) .
C1 C1 1.483(4) 8_545
C5 N1 1.338(2) .
C5 H5 0.88(4) .
C2 H2 0.95(5) .
